data_4516403
loop_
_publ_author_name
'Li, Ping'
'Hwang, Jungwun'
'Maier, Josef M.'
'Zhao, Chen'
'Kaborda, Darya V.'
'Smith, Mark D.'
'Pellechia, Perry J.'
'Shimizu, Ken D.'

_publ_section_title
;
 Correlation between Solid-State and Solution Conformational Ratios in a
 Series of N-(o-Tolyl)Succinimide Molecular Rotors
;
_journal_issue 8
_journal_name_full 'Crystal Growth &amp; Design'
_journal_page_first 3561
_journal_paper_doi 10.1021/acs.cgd.5b00906
_journal_volume 15
_journal_year 2015
_chemical_absolute_configuration unk
_chemical_formula_moiety 'C40 H26 F N O3'
_chemical_formula_sum 'C40 H26 F N O3'
_chemical_formula_weight 587.62
_space_group_crystal_system orthorhombic
_space_group_IT_number 19
_space_group_name_Hall 'P 2ac 2ab'
_space_group_name_H-M_alt 'P 21 21 21'
_atom_sites_solution_hydrogens geom
_atom_sites_solution_primary direct
_audit_creation_date 2014-11-12
_audit_creation_method
;
Olex2 1.2
(compiled 2014.09.19 svn.r3010 for OlexSys, GUI svn.r4874)
;
_cell_angle_alpha 90
_cell_angle_beta 90
_cell_angle_gamma 90
_cell_formula_units_Z 4
_cell_length_a 11.924(2)
_cell_length_b 14.177(3)
_cell_length_c 16.742(3)
_cell_measurement_reflns_used 6677
_cell_measurement_temperature 100(2)
_cell_measurement_theta_max 25.058
_cell_measurement_theta_min 2.232
_cell_volume 2830.2(9)
_computing_cell_refinement 'SAINT v6.45A (Bruker, 2003)'
_computing_data_collection 'SMART v5.631 (Bruker, 2003)'
_computing_data_reduction 'SAINT v6.45A (Bruker, 2003)'
_computing_molecular_graphics 'Olex2 (Dolomanov et al., 2009)'
_computing_publication_material 'Olex2 (Dolomanov et al., 2009)'
_computing_structure_refinement 'ShelXL (Sheldrick, 2008)'
_computing_structure_solution 'ShelXT (Sheldrick, 2008)'
_diffrn_ambient_temperature 100(2)
_diffrn_measured_fraction_theta_full 1.000
_diffrn_measured_fraction_theta_max 0.999
_diffrn_measurement_device_type 'CCD area detector'
_diffrn_measurement_method 'phi and omega scans'
_diffrn_radiation_monochromator graphite
_diffrn_radiation_type MoK\a
_diffrn_radiation_wavelength 0.71073
_diffrn_reflns_av_R_equivalents 0.0607
_diffrn_reflns_av_unetI/netI 0.0375
_diffrn_reflns_Laue_measured_fraction_full 1.000
_diffrn_reflns_Laue_measured_fraction_max 0.999
_diffrn_reflns_limit_h_max 14
_diffrn_reflns_limit_h_min -14
_diffrn_reflns_limit_k_max 16
_diffrn_reflns_limit_k_min -16
_diffrn_reflns_limit_l_max 19
_diffrn_reflns_limit_l_min -19
_diffrn_reflns_number 33839
_diffrn_reflns_point_group_measured_fraction_full 0.996
_diffrn_reflns_point_group_measured_fraction_max 0.995
_diffrn_reflns_theta_full 25.050
_diffrn_reflns_theta_max 25.058
_diffrn_reflns_theta_min 1.882
_diffrn_source_current 35.0
_diffrn_source_power 1.575
_diffrn_source_voltage 45.0
_exptl_absorpt_coefficient_mu 0.091
_exptl_absorpt_correction_type none
_exptl_crystal_colour colorless
_exptl_crystal_density_diffrn 1.379
_exptl_crystal_description needle
_exptl_crystal_F_000 1224
_exptl_crystal_size_max 0.46
_exptl_crystal_size_mid 0.1
_exptl_crystal_size_min 0.08
_refine_diff_density_max 0.340
_refine_diff_density_min -0.149
_refine_diff_density_rms 0.036
_refine_ls_extinction_method none
_refine_ls_goodness_of_fit_ref 1.028
_refine_ls_hydrogen_treatment constr
_refine_ls_matrix_type full
_refine_ls_number_parameters 407
_refine_ls_number_reflns 5000
_refine_ls_number_restraints 0
_refine_ls_restrained_S_all 1.028
_refine_ls_R_factor_all 0.0386
_refine_ls_R_factor_gt 0.0330
_refine_ls_shift/su_max 0.000
_refine_ls_shift/su_mean 0.000
_refine_ls_structure_factor_coef Fsqd
_refine_ls_weighting_details 'w=1/[\s^2^(Fo^2^)+(0.0437P)^2^+0.0710P] where P=(Fo^2^+2Fc^2^)/3'
_refine_ls_weighting_scheme calc
_refine_ls_wR_factor_gt 0.0747
_refine_ls_wR_factor_ref 0.0766
_reflns_Friedel_coverage 0.765
_reflns_Friedel_fraction_full 0.992
_reflns_Friedel_fraction_max 0.991
_reflns_number_gt 4535
_reflns_number_total 5000
_reflns_threshold_expression 'I > 2\s(I)'
_cod_data_source_file cg5b00906_si_002.cif
_cod_data_source_block 18(dvka179m)
_cod_original_cell_volume 2830.1(9)
_cod_database_code 4516403
_shelxl_version_number 2014/6
_shelx_space_group_comment
;
The symmetry employed for this shelxl refinement is uniquely defined
by the following loop, which should always be used as a source of
symmetry information in preference to the above space-group names.
They are only intended as comments.
;
_shelx_estimated_absorpt_t_max 0.993
_shelx_estimated_absorpt_t_min 0.959
_olex2_refinement_description
;
1. Fixed Uiso
 At 1.2 times of:
  All C(H) groups
 At 1.5 times of:
  All C(H,H,H) groups
2.a Ternary CH refined with riding coordinates:
 C3(H3), C6(H6)
2.b Aromatic/amide H refined with riding coordinates:
 C11(H11), C12(H12), C13(H13), C14(H14), C17(H17), C18(H18), C19(H19),
 C20(H20), C23(H23), C24(H24), C25(H25), C26(H26), C27(H27), C29(H29), C30(H30),
  C31(H31), C32(H32), C33(H33), C36(H36), C37(H37), C39(H39)
2.c Idealised Me refined as rotating group:
 C40(H40A,H40B,H40C)
;
_olex2_submission_special_instructions 'No special instructions were received'

loop_
_space_group_symop_operation_xyz
'x, y, z'
'-x+1/2, -y, z+1/2'
'-x, y+1/2, -z+1/2'
'x+1/2, -y+1/2, -z'

loop_
_atom_site_label
_atom_site_type_symbol
_atom_site_fract_x
_atom_site_fract_y
_atom_site_fract_z
_atom_site_U_iso_or_equiv
_atom_site_adp_type
_atom_site_occupancy
_atom_site_site_symmetry_order
_atom_site_calc_flag
_atom_site_refinement_flags_posn
F1 F 0.80714(12) 0.32386(11) 0.57268(10) 0.0404(4) Uani 1 1 d .
O1 O 0.32663(13) 0.88148(11) 0.44677(10) 0.0242(4) Uani 1 1 d .
O2 O 0.51242(14) 0.60120(12) 0.64419(10) 0.0259(4) Uani 1 1 d .
O3 O 0.49028(13) 0.52289(12) 0.38060(10) 0.0240(4) Uani 1 1 d .
N1 N 0.51453(16) 0.54367(13) 0.51564(11) 0.0189(4) Uani 1 1 d .
C1 C 0.34817(18) 0.80153(16) 0.46338(14) 0.0182(5) Uani 1 1 d .
C2 C 0.36233(19) 0.75270(16) 0.54631(13) 0.0192(5) Uani 1 1 d .
C3 C 0.4796(2) 0.70635(16) 0.53014(13) 0.0198(5) Uani 1 1 d .
H3 H 0.5408 0.7528 0.5410 0.024 Uiso 1 1 calc R
C4 C 0.50318(19) 0.61436(17) 0.57347(15) 0.0201(5) Uani 1 1 d .
C5 C 0.49401(18) 0.57407(16) 0.43766(14) 0.0191(5) Uani 1 1 d .
C6 C 0.47765(19) 0.68025(16) 0.44029(14) 0.0186(5) Uani 1 1 d .
H6 H 0.5400 0.7128 0.4114 0.022 Uiso 1 1 calc R
C7 C 0.36193(19) 0.71430(16) 0.40806(14) 0.0190(5) Uani 1 1 d .
C8 C 0.27251(19) 0.65460(16) 0.45085(14) 0.0189(5) Uani 1 1 d .
C9 C 0.27252(18) 0.67745(16) 0.53081(14) 0.0188(5) Uani 1 1 d .
C10 C 0.1972(2) 0.63246(17) 0.58639(14) 0.0203(5) Uani 1 1 d .
C11 C 0.2009(2) 0.64831(17) 0.66989(14) 0.0235(6) Uani 1 1 d .
H11 H 0.2552 0.6903 0.6913 0.028 Uiso 1 1 calc R
C12 C 0.1271(2) 0.60393(18) 0.72026(15) 0.0277(6) Uani 1 1 d .
H12 H 0.1304 0.6155 0.7761 0.033 Uiso 1 1 calc R
C13 C 0.0475(2) 0.54209(18) 0.68965(16) 0.0297(6) Uani 1 1 d .
H13 H -0.0038 0.5118 0.7247 0.036 Uiso 1 1 calc R
C14 C 0.0425(2) 0.52446(18) 0.60939(16) 0.0274(6) Uani 1 1 d .
H14 H -0.0122 0.4817 0.5897 0.033 Uiso 1 1 calc R
C15 C 0.11687(19) 0.56823(16) 0.55501(15) 0.0211(5) Uani 1 1 d .
C16 C 0.11551(19) 0.54580(16) 0.46947(14) 0.0209(5) Uani 1 1 d .
C17 C 0.0371(2) 0.48249(16) 0.43642(16) 0.0261(6) Uani 1 1 d .
H17 H -0.0210 0.4578 0.4692 0.031 Uiso 1 1 calc R
C18 C 0.0432(2) 0.45587(18) 0.35797(17) 0.0297(6) Uani 1 1 d .
H18 H -0.0112 0.4138 0.3368 0.036 Uiso 1 1 calc R
C19 C 0.1283(2) 0.48975(18) 0.30888(16) 0.0270(6) Uani 1 1 d .
H19 H 0.1340 0.4682 0.2553 0.032 Uiso 1 1 calc R
C20 C 0.2037(2) 0.55413(17) 0.33761(15) 0.0235(6) Uani 1 1 d .
H20 H 0.2605 0.5782 0.3034 0.028 Uiso 1 1 calc R
C21 C 0.1977(2) 0.58517(16) 0.41822(14) 0.0195(5) Uani 1 1 d .
C22 C 0.35132(19) 0.81789(16) 0.61697(14) 0.0201(5) Uani 1 1 d .
C23 C 0.4270(2) 0.81793(18) 0.68031(14) 0.0232(6) Uani 1 1 d .
H23 H 0.4891 0.7760 0.6798 0.028 Uiso 1 1 calc R
C24 C 0.4119(2) 0.87903(17) 0.74433(15) 0.0271(6) Uani 1 1 d .
H24 H 0.4637 0.8783 0.7875 0.033 Uiso 1 1 calc R
C25 C 0.3222(2) 0.94083(18) 0.74570(16) 0.0282(6) Uani 1 1 d .
H25 H 0.3124 0.9824 0.7896 0.034 Uiso 1 1 calc R
C26 C 0.2473(2) 0.94192(18) 0.68314(15) 0.0264(6) Uani 1 1 d .
H26 H 0.1854 0.9842 0.6838 0.032 Uiso 1 1 calc R
C27 C 0.2624(2) 0.88088(17) 0.61886(15) 0.0226(5) Uani 1 1 d .
H27 H 0.2109 0.8824 0.5756 0.027 Uiso 1 1 calc R
C28 C 0.3539(2) 0.73517(16) 0.32004(13) 0.0197(5) Uani 1 1 d .
C29 C 0.2601(2) 0.78347(18) 0.29164(14) 0.0260(6) Uani 1 1 d .
H29 H 0.2015 0.7999 0.3275 0.031 Uiso 1 1 calc R
C30 C 0.2516(2) 0.8076(2) 0.21188(16) 0.0347(7) Uani 1 1 d .
H30 H 0.1873 0.8406 0.1932 0.042 Uiso 1 1 calc R
C31 C 0.3363(3) 0.78393(19) 0.15937(16) 0.0356(7) Uani 1 1 d .
H31 H 0.3308 0.8012 0.1047 0.043 Uiso 1 1 calc R
C32 C 0.4284(2) 0.73534(19) 0.18631(15) 0.0311(6) Uani 1 1 d .
H32 H 0.4862 0.7185 0.1500 0.037 Uiso 1 1 calc R
C33 C 0.4375(2) 0.71056(17) 0.26629(15) 0.0241(6) Uani 1 1 d .
H33 H 0.5014 0.6766 0.2843 0.029 Uiso 1 1 calc R
C34 C 0.5483(2) 0.44771(16) 0.53376(14) 0.0227(6) Uani 1 1 d .
C35 C 0.4691(2) 0.37658(18) 0.53807(16) 0.0287(6) Uani 1 1 d .
C36 C 0.5090(2) 0.28531(17) 0.55435(15) 0.0293(6) Uani 1 1 d .
H36 H 0.4571 0.2346 0.5574 0.035 Uiso 1 1 calc R
C37 C 0.6213(2) 0.26717(18) 0.56605(15) 0.0292(6) Uani 1 1 d .
H37 H 0.6467 0.2050 0.5771 0.035 Uiso 1 1 calc R
C38 C 0.6954(2) 0.34065(18) 0.56135(15) 0.0272(6) Uani 1 1 d .
C39 C 0.6634(2) 0.43139(17) 0.54420(15) 0.0246(6) Uani 1 1 d .
H39 H 0.7167 0.4809 0.5396 0.029 Uiso 1 1 calc R
C40 C 0.3470(2) 0.3966(2) 0.52694(19) 0.0394(7) Uani 1 1 d .
H40A H 0.3249 0.4492 0.5614 0.059 Uiso 1 1 calc GR
H40B H 0.3033 0.3405 0.5411 0.059 Uiso 1 1 calc GR
H40C H 0.3328 0.4132 0.4710 0.059 Uiso 1 1 calc GR

loop_
_atom_site_aniso_label
_atom_site_aniso_U_11
_atom_site_aniso_U_22
_atom_site_aniso_U_33
_atom_site_aniso_U_23
_atom_site_aniso_U_13
_atom_site_aniso_U_12
F1 0.0301(9) 0.0337(9) 0.0574(11) 0.0030(8) -0.0052(7) 0.0056(7)
O1 0.0258(9) 0.0220(10) 0.0249(10) 0.0017(8) 0.0023(7) 0.0021(8)
O2 0.0313(10) 0.0272(10) 0.0191(10) 0.0022(8) -0.0045(8) 0.0012(8)
O3 0.0282(9) 0.0242(9) 0.0197(9) -0.0010(8) -0.0019(7) 0.0023(7)
N1 0.0211(10) 0.0181(10) 0.0174(11) 0.0018(8) -0.0024(8) 0.0002(8)
C1 0.0124(11) 0.0207(14) 0.0215(13) 0.0017(10) -0.0008(10) -0.0005(10)
C2 0.0195(12) 0.0205(12) 0.0176(12) 0.0011(10) -0.0002(10) 0.0010(10)
C3 0.0196(12) 0.0203(12) 0.0194(13) -0.0007(10) 0.0001(10) -0.0026(10)
C4 0.0146(12) 0.0231(12) 0.0225(14) 0.0010(11) -0.0019(10) -0.0015(10)
C5 0.0156(12) 0.0228(12) 0.0190(13) 0.0006(11) -0.0005(10) -0.0010(10)
C6 0.0169(12) 0.0202(12) 0.0186(12) 0.0019(10) -0.0002(10) -0.0017(10)
C7 0.0173(12) 0.0205(12) 0.0191(12) 0.0015(10) 0.0017(10) 0.0001(10)
C8 0.0180(12) 0.0178(12) 0.0209(13) 0.0010(10) -0.0014(10) 0.0024(9)
C9 0.0172(12) 0.0175(12) 0.0215(13) -0.0004(10) -0.0010(10) 0.0035(10)
C10 0.0211(12) 0.0180(12) 0.0218(14) 0.0042(10) 0.0007(10) 0.0039(10)
C11 0.0252(13) 0.0243(13) 0.0211(14) 0.0016(11) 0.0019(10) 0.0043(11)
C12 0.0292(14) 0.0323(15) 0.0215(14) 0.0053(12) 0.0032(11) 0.0060(12)
C13 0.0267(14) 0.0319(15) 0.0306(16) 0.0096(13) 0.0065(11) 0.0015(12)
C14 0.0222(13) 0.0249(14) 0.0351(17) 0.0091(12) 0.0023(11) -0.0005(11)
C15 0.0192(12) 0.0171(12) 0.0270(14) 0.0041(11) 0.0003(10) 0.0045(10)
C16 0.0185(12) 0.0160(12) 0.0283(14) 0.0025(11) -0.0013(10) 0.0035(10)
C17 0.0229(13) 0.0187(13) 0.0368(16) 0.0041(12) -0.0004(11) -0.0017(10)
C18 0.0276(14) 0.0198(13) 0.0416(17) -0.0028(12) -0.0095(12) -0.0005(11)
C19 0.0260(14) 0.0258(14) 0.0293(15) -0.0082(12) -0.0057(11) 0.0036(11)
C20 0.0230(13) 0.0236(13) 0.0240(14) -0.0019(11) -0.0020(11) 0.0043(11)
C21 0.0193(12) 0.0150(12) 0.0242(14) 0.0007(10) -0.0032(10) 0.0055(10)
C22 0.0199(12) 0.0186(12) 0.0219(13) 0.0004(10) 0.0025(10) -0.0030(10)
C23 0.0235(13) 0.0232(13) 0.0229(14) 0.0005(11) 0.0000(11) 0.0006(11)
C24 0.0329(15) 0.0306(14) 0.0178(14) 0.0008(12) -0.0043(11) -0.0062(12)
C25 0.0366(15) 0.0271(14) 0.0208(14) -0.0043(11) 0.0033(12) -0.0034(12)
C26 0.0250(13) 0.0259(14) 0.0282(15) -0.0047(12) 0.0014(11) -0.0007(11)
C27 0.0216(13) 0.0258(13) 0.0203(13) -0.0014(11) 0.0019(10) -0.0045(11)
C28 0.0231(13) 0.0170(12) 0.0189(13) 0.0011(10) 0.0001(10) -0.0007(10)
C29 0.0287(14) 0.0267(14) 0.0227(14) -0.0006(11) 0.0004(11) 0.0053(12)
C30 0.0421(17) 0.0360(16) 0.0259(15) 0.0032(12) -0.0094(13) 0.0115(13)
C31 0.0526(19) 0.0349(16) 0.0194(14) 0.0061(12) -0.0034(13) 0.0038(15)
C32 0.0395(16) 0.0322(15) 0.0217(14) 0.0011(12) 0.0074(12) 0.0012(13)
C33 0.0257(14) 0.0232(13) 0.0233(14) 0.0004(11) 0.0005(11) 0.0014(11)
C34 0.0350(14) 0.0195(12) 0.0135(13) -0.0002(10) -0.0002(10) -0.0012(11)
C35 0.0299(14) 0.0275(14) 0.0286(15) 0.0002(12) -0.0011(11) -0.0022(12)
C36 0.0390(16) 0.0206(13) 0.0282(14) 0.0003(11) -0.0025(12) 0.0005(12)
C37 0.0391(17) 0.0196(13) 0.0288(15) -0.0002(11) 0.0004(12) 0.0008(12)
C38 0.0256(14) 0.0314(15) 0.0245(14) -0.0013(12) -0.0038(11) 0.0047(12)
C39 0.0285(14) 0.0240(13) 0.0212(14) 0.0018(11) -0.0054(11) -0.0029(11)
C40 0.0286(15) 0.0322(16) 0.057(2) 0.0075(14) 0.0013(14) 0.0000(12)

loop_
_atom_type_symbol
_atom_type_description
_atom_type_scat_dispersion_real
_atom_type_scat_dispersion_imag
_atom_type_scat_source
C C 0.0033 0.0016 'International Tables Vol C Tables 4.2.6.8 and 6.1.1.4'
H H 0.0000 0.0000 'International Tables Vol C Tables 4.2.6.8 and 6.1.1.4'
F F 0.0171 0.0103 'International Tables Vol C Tables 4.2.6.8 and 6.1.1.4'
N N 0.0061 0.0033 'International Tables Vol C Tables 4.2.6.8 and 6.1.1.4'
O O 0.0106 0.0060 'International Tables Vol C Tables 4.2.6.8 and 6.1.1.4'

loop_
_geom_angle_atom_site_label_1
_geom_angle_atom_site_label_2
_geom_angle_atom_site_label_3
_geom_angle
C4 N1 C34 123.60(19)
C5 N1 C4 114.13(19)
C5 N1 C34 122.24(19)
O1 C1 C2 130.6(2)
O1 C1 C7 129.7(2)
C7 C1 C2 99.55(18)
C1 C2 C3 97.40(17)
C9 C2 C1 94.73(17)
C9 C2 C3 107.56(18)
C22 C2 C1 114.64(19)
C22 C2 C3 118.04(19)
C22 C2 C9 119.91(19)
C2 C3 H3 110.1
C4 C3 C2 116.28(19)
C4 C3 H3 110.1
C4 C3 C6 105.16(18)
C6 C3 C2 104.75(18)
C6 C3 H3 110.1
O2 C4 N1 124.1(2)
O2 C4 C3 128.3(2)
N1 C4 C3 107.59(19)
O3 C5 N1 124.3(2)
O3 C5 C6 128.1(2)
N1 C5 C6 107.5(2)
C3 C6 H6 110.4
C3 C6 C7 105.97(18)
C5 C6 C3 105.24(19)
C5 C6 H6 110.4
C5 C6 C7 114.26(19)
C7 C6 H6 110.4
C1 C7 C6 97.68(17)
C8 C7 C1 95.00(17)
C8 C7 C6 106.38(18)
C28 C7 C1 114.85(19)
C28 C7 C6 117.13(19)
C28 C7 C8 121.3(2)
C9 C8 C7 108.9(2)
C9 C8 C21 122.1(2)
C21 C8 C7 129.1(2)
C8 C9 C2 109.15(19)
C8 C9 C10 121.6(2)
C10 C9 C2 129.3(2)
C11 C10 C9 123.2(2)
C11 C10 C15 119.1(2)
C15 C10 C9 117.7(2)
C10 C11 H11 119.5
C12 C11 C10 121.0(2)
C12 C11 H11 119.5
C11 C12 H12 120.0
C11 C12 C13 120.0(2)
C13 C12 H12 120.0
C12 C13 H13 119.8
C14 C13 C12 120.5(2)
C14 C13 H13 119.8
C13 C14 H14 119.2
C13 C14 C15 121.7(2)
C15 C14 H14 119.2
C10 C15 C16 120.4(2)
C14 C15 C10 117.7(2)
C14 C15 C16 121.8(2)
C17 C16 C15 121.9(2)
C17 C16 C21 118.2(2)
C21 C16 C15 119.9(2)
C16 C17 H17 119.4
C18 C17 C16 121.2(2)
C18 C17 H17 119.4
C17 C18 H18 119.7
C17 C18 C19 120.7(2)
C19 C18 H18 119.7
C18 C19 H19 119.9
C20 C19 C18 120.1(2)
C20 C19 H19 119.9
C19 C20 H20 119.8
C19 C20 C21 120.4(2)
C21 C20 H20 119.8
C16 C21 C8 118.0(2)
C16 C21 C20 119.2(2)
C20 C21 C8 122.8(2)
C23 C22 C2 122.8(2)
C27 C22 C2 118.7(2)
C27 C22 C23 118.5(2)
C22 C23 H23 119.9
C24 C23 C22 120.3(2)
C24 C23 H23 119.9
C23 C24 H24 119.8
C25 C24 C23 120.5(2)
C25 C24 H24 119.8
C24 C25 H25 120.1
C26 C25 C24 119.8(2)
C26 C25 H25 120.1
C25 C26 H26 120.1
C25 C26 C27 119.8(2)
C27 C26 H26 120.1
C22 C27 C26 121.1(2)
C22 C27 H27 119.4
C26 C27 H27 119.4
C29 C28 C7 118.7(2)
C33 C28 C7 122.6(2)
C33 C28 C29 118.6(2)
C28 C29 H29 119.7
C30 C29 C28 120.6(2)
C30 C29 H29 119.7
C29 C30 H30 120.0
C31 C30 C29 120.1(3)
C31 C30 H30 120.0
C30 C31 H31 120.1
C32 C31 C30 119.9(2)
C32 C31 H31 120.1
C31 C32 H32 119.8
C31 C32 C33 120.5(2)
C33 C32 H32 119.8
C28 C33 C32 120.3(2)
C28 C33 H33 119.8
C32 C33 H33 119.8
C35 C34 N1 120.3(2)
C35 C34 C39 122.8(2)
C39 C34 N1 116.9(2)
C34 C35 C36 116.7(2)
C34 C35 C40 121.4(2)
C36 C35 C40 122.0(2)
C35 C36 H36 119.0
C37 C36 C35 122.0(2)
C37 C36 H36 119.0
C36 C37 H37 120.7
C38 C37 C36 118.5(2)
C38 C37 H37 120.7
F1 C38 C37 119.3(2)
F1 C38 C39 117.6(2)
C37 C38 C39 123.1(2)
C34 C39 H39 121.5
C38 C39 C34 117.0(2)
C38 C39 H39 121.5
C35 C40 H40A 109.5
C35 C40 H40B 109.5
C35 C40 H40C 109.5
H40A C40 H40B 109.5
H40A C40 H40C 109.5
H40B C40 H40C 109.5

loop_
_geom_bond_atom_site_label_1
_geom_bond_atom_site_label_2
_geom_bond_distance
F1 C38 1.366(3)
O1 C1 1.195(3)
O2 C4 1.204(3)
O3 C5 1.200(3)
N1 C4 1.400(3)
N1 C5 1.396(3)
N1 C34 1.451(3)
C1 C2 1.560(3)
C1 C7 1.554(3)
C2 C3 1.568(3)
C2 C9 1.534(3)
C2 C22 1.507(3)
C3 H3 1.0000
C3 C4 1.519(3)
C3 C6 1.549(3)
C5 C6 1.519(3)
C6 H6 1.0000
C6 C7 1.558(3)
C7 C8 1.538(3)
C7 C28 1.506(3)
C8 C9 1.377(3)
C8 C21 1.436(3)
C9 C10 1.442(3)
C10 C11 1.417(3)
C10 C15 1.423(3)
C11 H11 0.9500
C11 C12 1.372(3)
C12 H12 0.9500
C12 C13 1.390(4)
C13 H13 0.9500
C13 C14 1.368(4)
C14 H14 0.9500
C14 C15 1.414(3)
C15 C16 1.467(4)
C16 C17 1.409(3)
C16 C21 1.417(3)
C17 H17 0.9500
C17 C18 1.369(4)
C18 H18 0.9500
C18 C19 1.391(4)
C19 H19 0.9500
C19 C20 1.369(3)
C20 H20 0.9500
C20 C21 1.421(3)
C22 C23 1.392(3)
C22 C27 1.387(3)
C23 H23 0.9500
C23 C24 1.390(3)
C24 H24 0.9500
C24 C25 1.383(4)
C25 H25 0.9500
C25 C26 1.377(4)
C26 H26 0.9500
C26 C27 1.393(3)
C27 H27 0.9500
C28 C29 1.395(3)
C28 C33 1.388(3)
C29 H29 0.9500
C29 C30 1.382(4)
C30 H30 0.9500
C30 C31 1.380(4)
C31 H31 0.9500
C31 C32 1.373(4)
C32 H32 0.9500
C32 C33 1.389(3)
C33 H33 0.9500
C34 C35 1.384(4)
C34 C39 1.402(3)
C35 C36 1.406(3)
C35 C40 1.494(4)
C36 H36 0.9500
C36 C37 1.377(4)
C37 H37 0.9500
C37 C38 1.369(4)
C38 C39 1.372(3)
C39 H39 0.9500
C40 H40A 0.9800
C40 H40B 0.9800
C40 H40C 0.9800

loop_
_geom_torsion_atom_site_label_1
_geom_torsion_atom_site_label_2
_geom_torsion_atom_site_label_3
_geom_torsion_atom_site_label_4
_geom_torsion
F1 C38 C39 C34 -179.2(2)
O1 C1 C2 C3 -128.2(2)
O1 C1 C2 C9 123.4(3)
O1 C1 C2 C22 -2.6(3)
O1 C1 C7 C6 129.0(2)
O1 C1 C7 C8 -123.7(3)
O1 C1 C7 C28 4.2(3)
O3 C5 C6 C3 174.3(2)
O3 C5 C6 C7 58.5(3)
N1 C5 C6 C3 -5.4(2)
N1 C5 C6 C7 -121.2(2)
N1 C34 C35 C36 178.8(2)
N1 C34 C35 C40 -2.0(4)
N1 C34 C39 C38 180.0(2)
C1 C2 C3 C4 -149.86(19)
C1 C2 C3 C6 -34.3(2)
C1 C2 C9 C8 33.2(2)
C1 C2 C9 C10 -147.6(2)
C1 C2 C22 C23 -133.1(2)
C1 C2 C22 C27 46.6(3)
C1 C7 C8 C9 -32.5(2)
C1 C7 C8 C21 147.4(2)
C1 C7 C28 C29 -53.4(3)
C1 C7 C28 C33 124.8(2)
C2 C1 C7 C6 -54.80(19)
C2 C1 C7 C8 52.51(18)
C2 C1 C7 C28 -179.52(19)
C2 C3 C4 O2 -65.0(3)
C2 C3 C4 N1 115.8(2)
C2 C3 C6 C5 -120.10(19)
C2 C3 C6 C7 1.3(2)
C2 C9 C10 C11 -4.5(4)
C2 C9 C10 C15 176.4(2)
C2 C22 C23 C24 -179.3(2)
C2 C22 C27 C26 179.2(2)
C3 C2 C9 C8 -66.1(2)
C3 C2 C9 C10 113.1(2)
C3 C2 C22 C23 -19.2(3)
C3 C2 C22 C27 160.5(2)
C3 C6 C7 C1 32.4(2)
C3 C6 C7 C8 -65.1(2)
C3 C6 C7 C28 155.50(19)
C4 N1 C5 O3 -173.6(2)
C4 N1 C5 C6 6.2(3)
C4 N1 C34 C35 101.3(3)
C4 N1 C34 C39 -80.4(3)
C4 C3 C6 C5 3.0(2)
C4 C3 C6 C7 124.36(19)
C5 N1 C4 O2 176.5(2)
C5 N1 C4 C3 -4.2(2)
C5 N1 C34 C35 -80.9(3)
C5 N1 C34 C39 97.4(3)
C5 C6 C7 C1 147.8(2)
C5 C6 C7 C8 50.3(2)
C5 C6 C7 C28 -89.1(3)
C6 C3 C4 O2 179.7(2)
C6 C3 C4 N1 0.4(2)
C6 C7 C8 C9 67.0(2)
C6 C7 C8 C21 -113.0(2)
C6 C7 C28 C29 -167.2(2)
C6 C7 C28 C33 11.0(3)
C7 C1 C2 C3 55.65(18)
C7 C1 C2 C9 -52.78(18)
C7 C1 C2 C22 -178.82(19)
C7 C8 C9 C2 -0.6(2)
C7 C8 C9 C10 -179.9(2)
C7 C8 C21 C16 -174.4(2)
C7 C8 C21 C20 6.3(4)
C7 C28 C29 C30 177.2(2)
C7 C28 C33 C32 -177.0(2)
C8 C7 C28 C29 59.8(3)
C8 C7 C28 C33 -122.0(3)
C8 C9 C10 C11 174.7(2)
C8 C9 C10 C15 -4.5(3)
C9 C2 C3 C4 -52.5(2)
C9 C2 C3 C6 63.1(2)
C9 C2 C22 C23 115.3(3)
C9 C2 C22 C27 -65.0(3)
C9 C8 C21 C16 5.6(3)
C9 C8 C21 C20 -173.8(2)
C9 C10 C11 C12 179.8(2)
C9 C10 C15 C14 -179.6(2)
C9 C10 C15 C16 3.0(3)
C10 C11 C12 C13 0.3(4)
C10 C15 C16 C17 180.0(2)
C10 C15 C16 C21 2.7(3)
C11 C10 C15 C14 1.2(3)
C11 C10 C15 C16 -176.2(2)
C11 C12 C13 C14 0.5(4)
C12 C13 C14 C15 -0.3(4)
C13 C14 C15 C10 -0.5(3)
C13 C14 C15 C16 176.8(2)
C14 C15 C16 C17 2.7(3)
C14 C15 C16 C21 -174.6(2)
C15 C10 C11 C12 -1.1(3)
C15 C16 C17 C18 -174.1(2)
C15 C16 C21 C8 -6.9(3)
C15 C16 C21 C20 172.5(2)
C16 C17 C18 C19 0.9(4)
C17 C16 C21 C8 175.7(2)
C17 C16 C21 C20 -4.9(3)
C17 C18 C19 C20 -3.4(4)
C18 C19 C20 C21 1.6(4)
C19 C20 C21 C8 -178.1(2)
C19 C20 C21 C16 2.6(3)
C21 C8 C9 C2 179.5(2)
C21 C8 C9 C10 0.2(3)
C21 C16 C17 C18 3.2(3)
C22 C2 C3 C4 87.1(2)
C22 C2 C3 C6 -157.4(2)
C22 C2 C9 C8 155.3(2)
C22 C2 C9 C10 -25.5(3)
C22 C23 C24 C25 -0.4(4)
C23 C22 C27 C26 -1.1(3)
C23 C24 C25 C26 0.0(4)
C24 C25 C26 C27 -0.1(4)
C25 C26 C27 C22 0.7(4)
C27 C22 C23 C24 1.0(3)
C28 C7 C8 C9 -155.7(2)
C28 C7 C8 C21 24.3(4)
C28 C29 C30 C31 0.0(4)
C29 C28 C33 C32 1.2(4)
C29 C30 C31 C32 0.8(4)
C30 C31 C32 C33 -0.6(4)
C31 C32 C33 C28 -0.4(4)
C33 C28 C29 C30 -1.0(4)
C34 N1 C4 O2 -5.5(4)
C34 N1 C4 C3 173.8(2)
C34 N1 C5 O3 8.4(3)
C34 N1 C5 C6 -171.8(2)
C34 C35 C36 C37 0.4(4)
C35 C34 C39 C38 -1.7(4)
C35 C36 C37 C38 -0.2(4)
C36 C37 C38 F1 -179.9(2)
C36 C37 C38 C39 -1.1(4)
C37 C38 C39 C34 2.0(4)
C39 C34 C35 C36 0.5(4)
C39 C34 C35 C40 179.8(2)
C40 C35 C36 C37 -178.8(3)
